data_4080508
loop_
_publ_author_name
'Bass, Heather M.'
'Cramer, S. Alan'
'McCullough, Alexander S.'
'Bernstein, Karl J.'
'Murdock, Christopher R.'
'Jenkins, David M.'

_publ_section_title
;
 Employing Dianionic Macrocyclic Tetracarbenes To Synthesize Neutral
 Divalent Metal Complexes
;
_journal_issue 7
_journal_name_full Organometallics
_journal_page_first 2160
_journal_paper_doi 10.1021/om400043z
_journal_volume 32
_journal_year 2013
_chemical_formula_sum 'C20 H28 B2 N8 Ni'
_chemical_formula_weight 460.83
_chemical_name_systematic
; 
 ? 
;
_space_group_IT_number 15
_symmetry_cell_setting monoclinic
_symmetry_space_group_name_Hall '-C 2yc'
_symmetry_space_group_name_H-M 'C 1 2/c 1'
_atom_sites_solution_hydrogens geom
_atom_sites_solution_primary direct
_atom_sites_solution_secondary difmap
_audit_creation_method SHELXL-97
_cell_angle_alpha 90.00
_cell_angle_beta 126.154(2)
_cell_angle_gamma 90.00
_cell_formula_units_Z 4
_cell_length_a 18.058(4)
_cell_length_b 12.853(3)
_cell_length_c 11.742(5)
_cell_measurement_temperature 100(2)
_cell_volume 2200.5(12)
_computing_structure_refinement 'SHELXL-97 (Sheldrick, 1997)'
_computing_structure_solution 'SHELXS-97 (Sheldrick, 1990)'
_diffrn_ambient_temperature 100(2)
_diffrn_measured_fraction_theta_full 0.994
_diffrn_measured_fraction_theta_max 0.994
_diffrn_measurement_device_type 'Bruker Apex II CCD'
_diffrn_measurement_method '\w scan'
_diffrn_radiation_monochromator graphite
_diffrn_radiation_source 'fine-focus sealed tube'
_diffrn_radiation_type MoK\a
_diffrn_radiation_wavelength 0.71073
_diffrn_reflns_av_R_equivalents 0.0646
_diffrn_reflns_av_sigmaI/netI 0.0462
_diffrn_reflns_limit_h_max 20
_diffrn_reflns_limit_h_min -20
_diffrn_reflns_limit_k_max 14
_diffrn_reflns_limit_k_min -14
_diffrn_reflns_limit_l_max 13
_diffrn_reflns_limit_l_min -13
_diffrn_reflns_number 9586
_diffrn_reflns_theta_full 24.16
_diffrn_reflns_theta_max 24.16
_diffrn_reflns_theta_min 2.11
_exptl_absorpt_coefficient_mu 0.907
_exptl_absorpt_correction_T_max 0.9821
_exptl_absorpt_correction_T_min 0.9561
_exptl_absorpt_correction_type multi-scan
_exptl_absorpt_process_details SADABS
_exptl_crystal_colour colourless
_exptl_crystal_density_diffrn 1.391
_exptl_crystal_density_method 'not measured'
_exptl_crystal_description block
_exptl_crystal_F_000 968
_exptl_crystal_size_max 0.05
_exptl_crystal_size_mid 0.02
_exptl_crystal_size_min 0.02
_refine_diff_density_max 1.126
_refine_diff_density_min -0.313
_refine_diff_density_rms 0.080
_refine_ls_extinction_method none
_refine_ls_goodness_of_fit_ref 1.068
_refine_ls_hydrogen_treatment constr
_refine_ls_matrix_type full
_refine_ls_number_parameters 143
_refine_ls_number_reflns 1757
_refine_ls_number_restraints 0
_refine_ls_restrained_S_all 1.068
_refine_ls_R_factor_all 0.0563
_refine_ls_R_factor_gt 0.0415
_refine_ls_shift/su_max 0.000
_refine_ls_shift/su_mean 0.000
_refine_ls_structure_factor_coef Fsqd
_refine_ls_weighting_details 'calc w=1/[\s^2^(Fo^2^)+(0.0627P)^2^+0.1054P] where P=(Fo^2^+2Fc^2^)/3'
_refine_ls_weighting_scheme calc
_refine_ls_wR_factor_gt 0.0976
_refine_ls_wR_factor_ref 0.1055
_reflns_number_gt 1425
_reflns_number_total 1757
_reflns_threshold_expression >2sigma(I)
_cod_data_source_file om400043z_si_002.cif
_cod_data_source_block Ni
_cod_original_cell_volume 2200.5(11)
_cod_original_sg_symbol_H-M 'c 2/c'
_cod_database_code 4080508

loop_
_symmetry_equiv_pos_as_xyz
'x, y, z'
'-x, y, -z+1/2'
'x+1/2, y+1/2, z'
'-x+1/2, y+1/2, -z+1/2'
'-x, -y, -z'
'x, -y, z-1/2'
'-x+1/2, -y+1/2, -z'
'x+1/2, -y+1/2, z-1/2'

loop_
_atom_site_label
_atom_site_type_symbol
_atom_site_fract_x
_atom_site_fract_y
_atom_site_fract_z
_atom_site_U_iso_or_equiv
_atom_site_adp_type
_atom_site_occupancy
_atom_site_symmetry_multiplicity
_atom_site_calc_flag
_atom_site_refinement_flags
Ni1 Ni 0.0000 0.35353(4) 0.7500 0.0172(2) Uani 1 2 d S
N3 N 0.09737(16) 0.4269(2) 1.0381(3) 0.0185(6) Uani 1 1 d .
N4 N 0.00615(17) 0.3001(2) 0.9975(3) 0.0198(6) Uani 1 1 d .
C2 C 0.0363(2) 0.3589(2) 0.9374(3) 0.0183(7) Uani 1 1 d .
C1 C 0.1240(2) 0.3430(2) 0.8067(3) 0.0180(7) Uani 1 1 d .
C4 C 0.2774(2) 0.3483(3) 0.9128(3) 0.0229(7) Uani 1 1 d .
H4 H 0.3406 0.3648 0.9775 0.028 Uiso 1 1 calc R
C3 C 0.2393(2) 0.2858(2) 0.8000(3) 0.0233(8) Uani 1 1 d .
H3 H 0.2711 0.2498 0.7703 0.028 Uiso 1 1 calc R
C7 C 0.1068(2) 0.4096(3) 1.1625(3) 0.0218(7) Uani 1 1 d .
H7 H 0.1458 0.4460 1.2491 0.026 Uiso 1 1 calc R
C8 C 0.0498(2) 0.3308(2) 1.1359(3) 0.0217(7) Uani 1 1 d .
H8 H 0.0410 0.3011 1.2012 0.026 Uiso 1 1 calc R
C6 C 0.1457(2) 0.5037(2) 1.0141(3) 0.0215(7) Uani 1 1 d .
H6A H 0.1666 0.5610 1.0832 0.026 Uiso 1 1 calc R
H6B H 0.1030 0.5335 0.9185 0.026 Uiso 1 1 calc R
C5 C 0.2275(2) 0.4577(3) 1.0276(3) 0.0215(7) Uani 1 1 d .
H5A H 0.2643 0.5154 1.0288 0.026 Uiso 1 1 calc R
H5B H 0.2662 0.4216 1.1196 0.026 Uiso 1 1 calc R
N2 N 0.20626(17) 0.38431(19) 0.9164(3) 0.0191(6) Uani 1 1 d .
N1 N 0.14584(17) 0.28245(19) 0.7343(3) 0.0195(6) Uani 1 1 d .
B1 B -0.0749(3) 0.2195(3) 0.9079(4) 0.0241(9) Uani 1 1 d .
C10 C -0.1209(2) 0.1913(3) 0.9885(4) 0.0323(8) Uani 1 1 d .
H10A H -0.0749 0.1586 1.0794 0.048 Uiso 1 1 calc R
H10B H -0.1722 0.1432 0.9304 0.048 Uiso 1 1 calc R
H10C H -0.1434 0.2552 1.0042 0.048 Uiso 1 1 calc R
C9 C -0.0366(2) 0.1178(3) 0.8784(4) 0.0299(8) Uani 1 1 d .
H9A H -0.0115 0.1379 0.8269 0.045 Uiso 1 1 calc R
H9B H -0.0868 0.0680 0.8220 0.045 Uiso 1 1 calc R
H9C H 0.0117 0.0857 0.9683 0.045 Uiso 1 1 calc R

loop_
_atom_site_aniso_label
_atom_site_aniso_U_11
_atom_site_aniso_U_22
_atom_site_aniso_U_33
_atom_site_aniso_U_23
_atom_site_aniso_U_13
_atom_site_aniso_U_12
Ni1 0.0182(3) 0.0155(3) 0.0173(3) 0.000 0.0101(3) 0.000
N3 0.0194(14) 0.0175(14) 0.0165(13) -0.0004(11) 0.0094(12) 0.0010(11)
N4 0.0226(14) 0.0187(14) 0.0199(14) 0.0013(11) 0.0136(12) 0.0012(11)
C2 0.0164(16) 0.0159(16) 0.0210(17) -0.0003(14) 0.0102(15) 0.0029(14)
C1 0.0220(17) 0.0135(16) 0.0167(16) 0.0040(13) 0.0104(15) 0.0017(13)
C4 0.0185(17) 0.0214(18) 0.0259(18) 0.0045(15) 0.0115(15) 0.0015(14)
C3 0.0214(17) 0.0210(18) 0.0311(19) 0.0055(15) 0.0174(16) 0.0058(14)
C7 0.0209(17) 0.0272(19) 0.0160(17) -0.0024(14) 0.0101(15) 0.0030(15)
C8 0.0239(18) 0.0233(19) 0.0188(17) -0.0003(14) 0.0131(15) 0.0020(14)
C6 0.0224(17) 0.0144(16) 0.0220(17) -0.0006(13) 0.0100(15) -0.0030(13)
C5 0.0200(17) 0.0221(18) 0.0190(17) 0.0003(14) 0.0096(14) -0.0059(14)
N2 0.0177(14) 0.0187(14) 0.0209(14) 0.0012(11) 0.0113(12) -0.0007(11)
N1 0.0231(15) 0.0155(14) 0.0216(14) 0.0035(11) 0.0140(13) 0.0029(11)
B1 0.026(2) 0.024(2) 0.022(2) 0.0008(16) 0.0134(18) -0.0027(16)
C10 0.034(2) 0.034(2) 0.029(2) 0.0022(17) 0.0190(17) -0.0061(17)
C9 0.030(2) 0.0225(19) 0.029(2) 0.0046(15) 0.0122(17) 0.0015(15)

loop_
_atom_type_symbol
_atom_type_description
_atom_type_scat_dispersion_real
_atom_type_scat_dispersion_imag
_atom_type_scat_source
C C 0.0033 0.0016 'International Tables Vol C Tables 4.2.6.8 and 6.1.1.4'
H H 0.0000 0.0000 'International Tables Vol C Tables 4.2.6.8 and 6.1.1.4'
B B 0.0013 0.0007 'International Tables Vol C Tables 4.2.6.8 and 6.1.1.4'
N N 0.0061 0.0033 'International Tables Vol C Tables 4.2.6.8 and 6.1.1.4'
Ni Ni 0.3393 1.1124 'International Tables Vol C Tables 4.2.6.8 and 6.1.1.4'

loop_
_geom_angle_atom_site_label_1
_geom_angle_atom_site_label_2
_geom_angle_atom_site_label_3
_geom_angle
_geom_angle_site_symmetry_1
_geom_angle_site_symmetry_3
C2 Ni1 C2 175.83(18) 2_556 .
C2 Ni1 C1 86.51(13) 2_556 .
C2 Ni1 C1 93.78(13) . .
C2 Ni1 C1 93.78(13) 2_556 2_556
C2 Ni1 C1 86.51(13) . 2_556
C1 Ni1 C1 171.96(17) . 2_556
C2 N3 C7 110.3(3) . .
C2 N3 C6 122.8(3) . .
C7 N3 C6 126.8(3) . .
C2 N4 C8 109.3(3) . .
C2 N4 B1 121.3(3) . .
C8 N4 B1 129.1(3) . .
N4 C2 N3 106.1(3) . .
N4 C2 Ni1 128.2(2) . .
N3 C2 Ni1 125.7(2) . .
N1 C1 N2 104.6(3) . .
N1 C1 Ni1 121.8(2) . .
N2 C1 Ni1 133.6(2) . .
C3 C4 N2 106.5(3) . .
C3 C4 H4 126.7 . .
N2 C4 H4 126.7 . .
C4 C3 N1 108.4(3) . .
C4 C3 H3 125.8 . .
N1 C3 H3 125.8 . .
C8 C7 N3 106.0(3) . .
C8 C7 H7 127.0 . .
N3 C7 H7 127.0 . .
C7 C8 N4 108.4(3) . .
C7 C8 H8 125.8 . .
N4 C8 H8 125.8 . .
N3 C6 C5 112.1(3) . .
N3 C6 H6A 109.2 . .
C5 C6 H6A 109.2 . .
N3 C6 H6B 109.2 . .
C5 C6 H6B 109.2 . .
H6A C6 H6B 107.9 . .
N2 C5 C6 115.6(3) . .
N2 C5 H5A 108.4 . .
C6 C5 H5A 108.4 . .
N2 C5 H5B 108.4 . .
C6 C5 H5B 108.4 . .
H5A C5 H5B 107.4 . .
C1 N2 C4 110.5(3) . .
C1 N2 C5 130.8(3) . .
C4 N2 C5 118.7(3) . .
C1 N1 C3 109.9(3) . .
C1 N1 B1 126.0(2) . 2_556
C3 N1 B1 124.1(3) . 2_556
N4 B1 N1 102.7(3) . 2_556
N4 B1 C9 109.2(3) . .
N1 B1 C9 111.5(3) 2_556 .
N4 B1 C10 110.4(3) . .
N1 B1 C10 110.5(3) 2_556 .
C9 B1 C10 112.1(3) . .
B1 C10 H10A 109.5 . .
B1 C10 H10B 109.5 . .
H10A C10 H10B 109.5 . .
B1 C10 H10C 109.5 . .
H10A C10 H10C 109.5 . .
H10B C10 H10C 109.5 . .
B1 C9 H9A 109.5 . .
B1 C9 H9B 109.5 . .
H9A C9 H9B 109.5 . .
B1 C9 H9C 109.5 . .
H9A C9 H9C 109.5 . .
H9B C9 H9C 109.5 . .

loop_
_geom_bond_atom_site_label_1
_geom_bond_atom_site_label_2
_geom_bond_distance
_geom_bond_site_symmetry_2
Ni1 C2 1.891(3) 2_556
Ni1 C2 1.891(3) .
Ni1 C1 1.927(3) .
Ni1 C1 1.927(3) 2_556
N3 C2 1.356(4) .
N3 C7 1.385(4) .
N3 C6 1.451(4) .
N4 C2 1.349(4) .
N4 C8 1.380(4) .
N4 B1 1.583(5) .
C1 N1 1.371(4) .
C1 N2 1.375(4) .
C4 C3 1.341(4) .
C4 N2 1.389(4) .
C4 H4 0.9500 .
C3 N1 1.381(4) .
C3 H3 0.9500 .
C7 C8 1.344(5) .
C7 H7 0.9500 .
C8 H8 0.9500 .
C6 C5 1.511(4) .
C6 H6A 0.9900 .
C6 H6B 0.9900 .
C5 N2 1.467(4) .
C5 H5A 0.9900 .
C5 H5B 0.9900 .
N1 B1 1.600(4) 2_556
B1 N1 1.600(4) 2_556
B1 C9 1.609(5) .
B1 C10 1.625(5) .
C10 H10A 0.9800 .
C10 H10B 0.9800 .
C10 H10C 0.9800 .
C9 H9A 0.9800 .
C9 H9B 0.9800 .
C9 H9C 0.9800 .

loop_
_geom_torsion_atom_site_label_1
_geom_torsion_atom_site_label_2
_geom_torsion_atom_site_label_3
_geom_torsion_atom_site_label_4
_geom_torsion
_geom_torsion_site_symmetry_1
_geom_torsion_site_symmetry_4
C8 N4 C2 N3 -1.0(3) . .
B1 N4 C2 N3 172.9(3) . .
C8 N4 C2 Ni1 -179.1(2) . .
B1 N4 C2 Ni1 -5.1(4) . .
C7 N3 C2 N4 1.1(3) . .
C6 N3 C2 N4 179.7(3) . .
C7 N3 C2 Ni1 179.2(2) . .
C6 N3 C2 Ni1 -2.1(4) . .
C2 Ni1 C2 N4 137.9(3) 2_556 .
C1 Ni1 C2 N4 -128.2(3) . .
C1 Ni1 C2 N4 43.8(3) 2_556 .
C2 Ni1 C2 N3 -39.8(3) 2_556 .
C1 Ni1 C2 N3 54.1(3) . .
C1 Ni1 C2 N3 -134.0(3) 2_556 .
C2 Ni1 C1 N1 -41.1(2) 2_556 .
C2 Ni1 C1 N1 143.1(2) . .
C1 Ni1 C1 N1 51.3(2) 2_556 .
C2 Ni1 C1 N2 140.7(3) 2_556 .
C2 Ni1 C1 N2 -35.1(3) . .
C1 Ni1 C1 N2 -127.0(3) 2_556 .
N2 C4 C3 N1 -0.1(3) . .
C2 N3 C7 C8 -0.8(3) . .
C6 N3 C7 C8 -179.3(3) . .
N3 C7 C8 N4 0.1(3) . .
C2 N4 C8 C7 0.6(3) . .
B1 N4 C8 C7 -172.8(3) . .
C2 N3 C6 C5 -80.9(3) . .
C7 N3 C6 C5 97.5(4) . .
N3 C6 C5 N2 69.0(3) . .
N1 C1 N2 C4 -1.0(3) . .
Ni1 C1 N2 C4 177.4(2) . .
N1 C1 N2 C5 177.7(3) . .
Ni1 C1 N2 C5 -3.8(5) . .
C3 C4 N2 C1 0.7(3) . .
C3 C4 N2 C5 -178.2(3) . .
C6 C5 N2 C1 -6.1(4) . .
C6 C5 N2 C4 172.6(3) . .
N2 C1 N1 C3 0.9(3) . .
Ni1 C1 N1 C3 -177.7(2) . .
N2 C1 N1 B1 -177.2(3) . 2_556
Ni1 C1 N1 B1 4.1(4) . 2_556
C4 C3 N1 C1 -0.5(3) . .
C4 C3 N1 B1 177.7(3) . 2_556
C2 N4 B1 N1 -41.8(4) . 2_556
C8 N4 B1 N1 130.9(3) . 2_556
C2 N4 B1 C9 76.7(4) . .
C8 N4 B1 C9 -110.7(3) . .
C2 N4 B1 C10 -159.6(3) . .
C8 N4 B1 C10 13.0(4) . .
